data_7041084
loop_
_publ_author_name
'Mandal, Poulami'
'Malviya, Novina'
'Guedes da Silva, M F\'atima C'
'Dhankhar, Sandeep Singh'
'Nagaraja, C. M.'
'Mobin, Shaikh M.'
'Mukhopadhyay, Suman'

_publ_section_title
;
 Fine tuning through valence bond tautomerization of ancillary ligands in
 ruthenium(ii) arene complexes for better anticancer activity and enzyme
 inhibition properties.
;
_journal_issue 48
_journal_name_full 'Dalton transactions (Cambridge, England : 2003)'
_journal_page_first 19277
_journal_page_last 19289
_journal_paper_doi 10.1039/c6dt02969h
_journal_volume 45
_journal_year 2016
_chemical_formula_sum 'C25 H30 F6 N6 O4 P2 Ru'
_chemical_formula_weight 755.56
_chemical_properties_physical Air-sensitive,Moisture-sensitive
_space_group_crystal_system triclinic
_space_group_IT_number 2
_space_group_name_Hall '-P 1'
_space_group_name_H-M_alt 'P -1'
_symmetry_space_group_name_Hall '-P 1'
_symmetry_space_group_name_H-M 'P -1'
_atom_sites_solution_hydrogens mixed
_audit_creation_method SHELXL-2014/7
_audit_update_record
;
2016-05-27 deposited with the CCDC.
2016-11-03 downloaded from the CCDC.
;
_cell_angle_alpha 76.497(5)
_cell_angle_beta 79.789(5)
_cell_angle_gamma 63.638(5)
_cell_formula_units_Z 2
_cell_length_a 10.219(5)
_cell_length_b 10.410(5)
_cell_length_c 15.762(5)
_cell_measurement_reflns_used 6673
_cell_measurement_temperature 293(2)
_cell_measurement_theta_max 28.3
_cell_measurement_theta_min 2.2
_cell_volume 1455.6(11)
_computing_cell_refinement 'APEX2 (Bruker, 2014.3);SAINT (Bruker, 2014)'
_computing_data_collection 'APEX2 (Bruker, 2014.3)'
_computing_data_reduction 'SHELXL-2014 (Sheldrick, 2014)'
_computing_structure_refinement 'SHELXL-2014/7 (Sheldrick, 2014)'
_computing_structure_solution 'SHELXL-2014/7 (Sheldrick, 2014)'
_diffrn_ambient_temperature 293(2)
_diffrn_measured_fraction_theta_full 1.000
_diffrn_measured_fraction_theta_max 0.998
_diffrn_measurement_device_type 'Bruker D8 Venture PHOTON 100 diffractometer'
_diffrn_radiation_type MoK\a
_diffrn_radiation_wavelength 0.71073
_diffrn_reflns_av_R_equivalents 0.0421
_diffrn_reflns_av_unetI/netI 0.0200
_diffrn_reflns_Laue_measured_fraction_full 1.000
_diffrn_reflns_Laue_measured_fraction_max 0.998
_diffrn_reflns_limit_h_max 13
_diffrn_reflns_limit_h_min -13
_diffrn_reflns_limit_k_max 13
_diffrn_reflns_limit_k_min -13
_diffrn_reflns_limit_l_max 21
_diffrn_reflns_limit_l_min -21
_diffrn_reflns_number 68017
_diffrn_reflns_point_group_measured_fraction_full 1.000
_diffrn_reflns_point_group_measured_fraction_max 0.998
_diffrn_reflns_theta_full 25.242
_diffrn_reflns_theta_max 28.343
_diffrn_reflns_theta_min 2.218
_diffrn_source 'fine-focus sealed tube'
_exptl_absorpt_coefficient_mu 0.731
_exptl_absorpt_correction_T_max 0.7457
_exptl_absorpt_correction_T_min 0.5998
_exptl_absorpt_correction_type empirical
_exptl_crystal_colour orange
_exptl_crystal_density_diffrn 1.724
_exptl_crystal_description block
_exptl_crystal_F_000 764
_exptl_crystal_recrystallization_method 'Vapour deposition'
_exptl_crystal_size_max 0.36
_exptl_crystal_size_mid 0.30
_exptl_crystal_size_min 0.25
_refine_diff_density_max 1.083
_refine_diff_density_min -0.795
_refine_diff_density_rms 0.093
_refine_ls_extinction_method none
_refine_ls_goodness_of_fit_ref 1.044
_refine_ls_hydrogen_treatment mixed
_refine_ls_matrix_type full
_refine_ls_number_parameters 415
_refine_ls_number_reflns 7243
_refine_ls_number_restraints 0
_refine_ls_restrained_S_all 1.044
_refine_ls_R_factor_all 0.0455
_refine_ls_R_factor_gt 0.0419
_refine_ls_shift/su_max 0.002
_refine_ls_shift/su_mean 0.000
_refine_ls_structure_factor_coef Fsqd
_refine_ls_weighting_details 'w=1/[\s^2^(Fo^2^)+(0.0684P)^2^+1.9430P] where P=(Fo^2^+2Fc^2^)/3'
_refine_ls_weighting_scheme calc
_refine_ls_wR_factor_gt 0.1147
_refine_ls_wR_factor_ref 0.1184
_reflns_Friedel_coverage 0.000
_reflns_number_gt 6673
_reflns_number_total 7243
_reflns_threshold_expression 'I > 2\s(I)'
_cod_data_source_file c6dt02969h2.cif
_cod_data_source_block Compound4
_cod_depositor_comments 'Adding full bibliography for 7041082--7041085.cif.'
_cod_database_code 7041084
_shelx_shelxl_version_number 2014/7
_shelx_space_group_comment
;
The symmetry employed for this shelxl refinement is uniquely defined
by the following loop, which should always be used as a source of
symmetry information in preference to the above space-group names.
They are only intended as comments.
;

loop_
_space_group_symop_operation_xyz
'x, y, z'
'-x, -y, -z'

loop_
_atom_site_label
_atom_site_type_symbol
_atom_site_fract_x
_atom_site_fract_y
_atom_site_fract_z
_atom_site_U_iso_or_equiv
_atom_site_adp_type
_atom_site_occupancy
_atom_site_site_symmetry_order
_atom_site_calc_flag
_atom_site_refinement_flags_posn
_atom_site_refinement_flags_adp
Ru1 Ru 0.77307(2) 0.66452(2) 0.71343(2) 0.02829(8) Uani 1 1 d . .
P1 P 0.82108(7) 0.42832(7) 0.78633(4) 0.02791(14) Uani 1 1 d . .
P2 P 0.41140(13) 0.21363(11) 0.68865(9) 0.0657(3) Uani 1 1 d . .
O1 O 0.2190(4) 0.6319(3) 0.47346(18) 0.0660(8) Uani 1 1 d . .
O3 O 0.3558(2) 0.7938(3) 0.84760(15) 0.0458(5) Uani 1 1 d . .
C8 C 0.5904(3) 0.7626(3) 0.87269(17) 0.0309(5) Uani 1 1 d . .
N3 N 0.1964(3) 0.7460(3) 0.49483(17) 0.0448(6) Uani 1 1 d . .
C20 C 0.9604(7) 0.7198(10) 0.6689(3) 0.097(2) Uani 1 1 d . .
H20 H 1.0235 0.7216 0.7040 0.117 Uiso 1 1 calc R U
C7 C 0.4849(3) 0.7607(3) 0.81862(18) 0.0315(5) Uani 1 1 d . .
C21 C 0.8908(7) 0.5914(6) 0.5903(3) 0.0754(16) Uani 1 1 d . .
N1 N 0.7294(2) 0.7247(2) 0.83653(15) 0.0297(4) Uani 1 1 d . .
N2 N 0.5483(2) 0.7187(2) 0.74183(14) 0.0297(4) Uani 1 1 d . .
C1 C 0.2854(3) 0.7411(3) 0.55987(17) 0.0350(6) Uani 1 1 d . .
C3 C 0.4907(3) 0.6060(3) 0.64364(19) 0.0390(6) Uani 1 1 d . .
H3 H 0.5728 0.5205 0.6593 0.047 Uiso 1 1 calc R U
C11 C 0.7882(4) 0.7761(4) 0.9609(2) 0.0438(7) Uani 1 1 d . .
H11 H 0.8572 0.7820 0.9893 0.053 Uiso 1 1 calc R U
N4 N 0.9761(3) 0.1959(3) 0.90916(17) 0.0424(6) Uani 1 1 d . .
O2 O 0.1033(4) 0.8630(4) 0.4649(2) 0.0802(10) Uani 1 1 d . .
C2 C 0.4041(4) 0.6117(3) 0.5835(2) 0.0405(6) Uani 1 1 d . .
H2 H 0.4254 0.5303 0.5595 0.049 Uiso 1 1 calc R U
N5 N 0.7252(3) 0.2331(3) 0.8940(2) 0.0518(7) Uani 1 1 d . .
C22 C 0.7419(6) 0.8374(7) 0.5939(4) 0.091(2) Uani 1 1 d . .
C15 C 0.9557(3) 0.3445(4) 0.8694(2) 0.0416(6) Uani 1 1 d . .
H15A H 1.0490 0.3433 0.8423 0.050 Uiso 1 1 calc R U
H15B H 0.9229 0.4035 0.9149 0.050 Uiso 1 1 calc R U
C4 C 0.4566(3) 0.7262(3) 0.68086(17) 0.0302(5) Uani 1 1 d . .
N6 N 0.9223(4) 0.1373(3) 0.78119(19) 0.0560(8) Uani 1 1 d . .
C9 C 0.5466(4) 0.8042(4) 0.9538(2) 0.0423(7) Uani 1 1 d . .
H9 H 0.4508 0.8271 0.9781 0.051 Uiso 1 1 calc R U
C17 C 1.0277(4) 0.1004(4) 0.8436(2) 0.0533(9) Uani 1 1 d . .
H17A H 1.1166 0.1043 0.8118 0.064 Uiso 1 1 calc R U
H17B H 1.0523 0.0009 0.8736 0.064 Uiso 1 1 calc R U
C12 C 0.8267(3) 0.7321(3) 0.8809(2) 0.0383(6) Uani 1 1 d . .
H12 H 0.9228 0.7065 0.8566 0.046 Uiso 1 1 calc R U
C13 C 0.8973(5) 0.2783(3) 0.7236(2) 0.0494(8) Uani 1 1 d . .
H13A H 0.8301 0.2973 0.6811 0.059 Uiso 1 1 calc R U
H13B H 0.9893 0.2738 0.6919 0.059 Uiso 1 1 calc R U
C18 C 0.7868(5) 0.1385(4) 0.8285(3) 0.0628(11) Uani 1 1 d . .
H18A H 0.8040 0.0399 0.8573 0.075 Uiso 1 1 calc R U
H18B H 0.7149 0.1692 0.7867 0.075 Uiso 1 1 calc R U
C16 C 0.8383(4) 0.1933(4) 0.9534(2) 0.0478(7) Uani 1 1 d . .
H16A H 0.8000 0.2599 0.9948 0.057 Uiso 1 1 calc R U
H16B H 0.8585 0.0963 0.9863 0.057 Uiso 1 1 calc R U
C6 C 0.2488(3) 0.8634(3) 0.5948(2) 0.0422(7) Uani 1 1 d . .
H6 H 0.1687 0.9496 0.5772 0.051 Uiso 1 1 calc R U
C5 C 0.3342(3) 0.8548(3) 0.6568(2) 0.0392(6) Uani 1 1 d . .
H5 H 0.3098 0.9352 0.6826 0.047 Uiso 1 1 calc R U
C14 C 0.6719(3) 0.3874(4) 0.8526(2) 0.0454(7) Uani 1 1 d . .
H14A H 0.6302 0.4477 0.8976 0.054 Uiso 1 1 calc R U
H14B H 0.5953 0.4109 0.8156 0.054 Uiso 1 1 calc R U
C19 C 0.9881(5) 0.5914(6) 0.6388(4) 0.083(2) Uani 1 1 d . .
C10 C 0.6479(4) 0.8112(4) 0.9987(2) 0.0475(7) Uani 1 1 d . .
H10 H 0.6210 0.8392 1.0533 0.057 Uiso 1 1 calc R U
F5 F 0.5050(8) 0.0673(5) 0.7411(4) 0.181(3) Uani 1 1 d . .
F3 F 0.3217(6) 0.3551(5) 0.6277(6) 0.210(4) Uani 1 1 d . .
F2 F 0.2722(6) 0.1899(7) 0.7109(8) 0.305(7) Uani 1 1 d . .
F4 F 0.5494(5) 0.2386(6) 0.6545(4) 0.157(2) Uani 1 1 d . .
F1 F 0.4442(8) 0.1245(7) 0.6141(5) 0.196(3) Uani 1 1 d . .
C24 C 0.8306(9) 0.8473(6) 0.6428(4) 0.096(2) Uani 1 1 d . .
H24 H 0.8085 0.9350 0.6596 0.115 Uiso 1 1 calc R U
C23 C 0.7707(7) 0.7122(10) 0.5696(3) 0.085(2) Uani 1 1 d . .
F6 F 0.3857(14) 0.2951(10) 0.7570(6) 0.335(7) Uani 1 1 d . .
O4 O 1.1538(3) 0.6926(4) 0.8417(3) 0.0793(10) Uani 1 1 d . .
H4 H 1.2010 0.7378 0.8442 0.119 Uiso 1 1 calc R U
C25 C 1.2332(6) 0.5480(6) 0.8699(5) 0.097(2) Uani 1 1 d . .
H25A H 1.1999 0.4925 0.8456 0.145 Uiso 1 1 calc R U
H25B H 1.2210 0.5269 0.9326 0.145 Uiso 1 1 calc R U
H25C H 1.3350 0.5228 0.8512 0.145 Uiso 1 1 calc R U
H19 H 1.069(7) 0.523(6) 0.654(4) 0.091(18) Uiso 1 1 d . .
H22 H 0.664(8) 0.900(7) 0.570(4) 0.11(2) Uiso 1 1 d . .
H21 H 0.894(8) 0.516(8) 0.571(4) 0.12(2) Uiso 1 1 d . .
H23 H 0.714(7) 0.699(6) 0.541(4) 0.092(18) Uiso 1 1 d . .

loop_
_atom_site_aniso_label
_atom_site_aniso_U_11
_atom_site_aniso_U_22
_atom_site_aniso_U_33
_atom_site_aniso_U_23
_atom_site_aniso_U_13
_atom_site_aniso_U_12
Ru1 0.02288(12) 0.03091(12) 0.02664(12) -0.00324(8) 0.00195(7) -0.00973(8)
P1 0.0261(3) 0.0303(3) 0.0237(3) -0.0024(2) -0.0018(2) -0.0098(2)
P2 0.0569(6) 0.0430(5) 0.0936(8) -0.0154(5) 0.0136(6) -0.0236(4)
O1 0.092(2) 0.0726(18) 0.0506(15) -0.0107(13) -0.0290(14) -0.0421(17)
O3 0.0289(10) 0.0702(15) 0.0450(12) -0.0262(11) 0.0089(9) -0.0235(10)
C8 0.0288(12) 0.0348(13) 0.0303(12) -0.0074(10) -0.0004(10) -0.0143(10)
N3 0.0447(14) 0.0640(17) 0.0315(12) -0.0069(11) -0.0086(10) -0.0268(13)
C20 0.101(4) 0.207(8) 0.041(2) 0.000(3) 0.004(2) -0.130(5)
C7 0.0257(12) 0.0383(13) 0.0328(12) -0.0102(10) 0.0001(10) -0.0145(10)
C21 0.107(4) 0.078(3) 0.051(2) -0.032(2) 0.046(3) -0.057(3)
N1 0.0274(10) 0.0337(11) 0.0303(10) -0.0059(8) -0.0015(8) -0.0150(9)
N2 0.0230(10) 0.0353(11) 0.0296(10) -0.0086(9) -0.0010(8) -0.0102(9)
C1 0.0354(14) 0.0469(15) 0.0257(12) -0.0030(10) -0.0061(10) -0.0202(12)
C3 0.0401(15) 0.0327(13) 0.0374(14) -0.0086(11) -0.0112(12) -0.0051(11)
C11 0.0496(17) 0.0458(16) 0.0445(16) -0.0053(13) -0.0159(14) -0.0245(14)
N4 0.0423(14) 0.0439(14) 0.0337(12) 0.0044(10) -0.0140(10) -0.0132(11)
O2 0.070(2) 0.080(2) 0.081(2) -0.0187(17) -0.0464(18) -0.0064(17)
C2 0.0473(17) 0.0404(15) 0.0355(14) -0.0123(12) -0.0063(12) -0.0162(13)
N5 0.0477(16) 0.0511(16) 0.0547(17) 0.0149(13) -0.0107(13) -0.0286(14)
C22 0.059(3) 0.083(4) 0.063(3) 0.037(3) 0.014(2) -0.001(3)
C15 0.0385(15) 0.0462(16) 0.0410(15) 0.0006(12) -0.0135(12) -0.0189(13)
C4 0.0277(12) 0.0339(12) 0.0292(12) -0.0059(10) -0.0026(9) -0.0130(10)
N6 0.089(2) 0.0318(13) 0.0386(14) -0.0030(11) -0.0145(15) -0.0160(14)
C9 0.0408(15) 0.0554(18) 0.0354(14) -0.0161(13) 0.0046(12) -0.0231(14)
C17 0.054(2) 0.0380(16) 0.0438(17) 0.0016(13) -0.0036(15) -0.0018(14)
C12 0.0329(13) 0.0437(15) 0.0430(15) -0.0035(12) -0.0078(11) -0.0205(12)
C13 0.075(2) 0.0330(14) 0.0267(13) -0.0028(11) -0.0083(14) -0.0104(15)
C18 0.087(3) 0.0468(19) 0.067(2) 0.0095(17) -0.036(2) -0.039(2)
C16 0.0540(19) 0.0490(17) 0.0310(14) 0.0070(12) -0.0041(13) -0.0201(15)
C6 0.0340(14) 0.0380(15) 0.0487(17) -0.0046(12) -0.0133(12) -0.0079(12)
C5 0.0388(15) 0.0311(13) 0.0467(16) -0.0095(11) -0.0114(12) -0.0096(11)
C14 0.0311(14) 0.0481(17) 0.0487(17) 0.0070(14) -0.0024(12) -0.0172(13)
C19 0.039(2) 0.074(3) 0.073(3) 0.024(3) 0.030(2) 0.002(2)
C10 0.058(2) 0.0557(19) 0.0350(15) -0.0141(13) -0.0063(14) -0.0256(16)
F5 0.239(7) 0.083(3) 0.161(5) 0.050(3) -0.029(4) -0.046(3)
F3 0.116(4) 0.092(3) 0.401(11) 0.070(4) -0.121(5) -0.046(3)
F2 0.114(4) 0.152(5) 0.591(19) -0.021(8) 0.126(8) -0.082(4)
F4 0.091(3) 0.157(4) 0.220(6) 0.039(4) -0.033(3) -0.077(3)
F1 0.184(6) 0.175(5) 0.231(7) -0.108(5) -0.065(5) -0.026(4)
C24 0.158(6) 0.070(3) 0.075(3) -0.028(3) 0.066(4) -0.081(4)
C23 0.085(4) 0.159(7) 0.0278(18) 0.001(3) 0.0017(19) -0.077(5)
F6 0.497(17) 0.254(9) 0.224(8) -0.198(8) 0.050(10) -0.084(10)
O4 0.0445(15) 0.081(2) 0.122(3) -0.010(2) -0.0121(17) -0.0373(15)
C25 0.068(3) 0.073(3) 0.163(6) -0.045(4) -0.002(3) -0.033(3)

loop_
_atom_type_symbol
_atom_type_description
_atom_type_scat_dispersion_real
_atom_type_scat_dispersion_imag
_atom_type_scat_source
C C 0.0033 0.0016 'International Tables Vol C Tables 4.2.6.8 and 6.1.1.4'
H H 0.0000 0.0000 'International Tables Vol C Tables 4.2.6.8 and 6.1.1.4'
N N 0.0061 0.0033 'International Tables Vol C Tables 4.2.6.8 and 6.1.1.4'
O O 0.0106 0.0060 'International Tables Vol C Tables 4.2.6.8 and 6.1.1.4'
P P 0.1023 0.0942 'International Tables Vol C Tables 4.2.6.8 and 6.1.1.4'
Ru Ru -1.2594 0.8363 'International Tables Vol C Tables 4.2.6.8 and 6.1.1.4'
F F 0.0171 0.0103 'International Tables Vol C Tables 4.2.6.8 and 6.1.1.4'

loop_
_geom_angle_atom_site_label_1
_geom_angle_atom_site_label_2
_geom_angle_atom_site_label_3
_geom_angle
N1 Ru1 N2 76.91(8)
N1 Ru1 C20 97.10(16)
N2 Ru1 C20 152.8(3)
N1 Ru1 C19 125.3(2)
N2 Ru1 C19 157.8(2)
C20 Ru1 C19 37.7(3)
N1 Ru1 C21 161.2(2)
N2 Ru1 C21 121.8(2)
C20 Ru1 C21 66.2(2)
C19 Ru1 C21 36.0(2)
N1 Ru1 C23 153.2(2)
N2 Ru1 C23 96.43(16)
C20 Ru1 C23 76.91(18)
C19 Ru1 C23 64.0(2)
C21 Ru1 C23 35.2(2)
N1 Ru1 C24 95.59(16)
N2 Ru1 C24 115.5(2)
C20 Ru1 C24 37.9(3)
C19 Ru1 C24 66.8(2)
C21 Ru1 C24 76.66(17)
C23 Ru1 C24 63.5(3)
N1 Ru1 C22 118.8(2)
N2 Ru1 C22 94.02(16)
C20 Ru1 C22 65.3(2)
C19 Ru1 C22 76.05(17)
C21 Ru1 C22 63.5(2)
C23 Ru1 C22 35.0(3)
C24 Ru1 C22 34.9(3)
N1 Ru1 P1 87.35(7)
N2 Ru1 P1 88.87(7)
C20 Ru1 P1 117.6(2)
C19 Ru1 P1 91.69(13)
C21 Ru1 P1 92.92(14)
C23 Ru1 P1 118.7(2)
C24 Ru1 P1 155.5(2)
C22 Ru1 P1 153.7(2)
C13 P1 C14 98.78(18)
C13 P1 C15 97.64(16)
C14 P1 C15 97.89(15)
C13 P1 Ru1 119.59(11)
C14 P1 Ru1 119.88(11)
C15 P1 Ru1 118.38(11)
F6 P2 F2 96.5(7)
F6 P2 F5 94.9(5)
F2 P2 F5 93.9(4)
F6 P2 F4 89.4(6)
F2 P2 F4 173.0(5)
F5 P2 F4 89.4(3)
F6 P2 F3 90.3(5)
F2 P2 F3 86.7(4)
F5 P2 F3 174.6(4)
F4 P2 F3 89.4(3)
F6 P2 F1 178.3(6)
F2 P2 F1 85.2(5)
F5 P2 F1 84.5(4)
F4 P2 F1 89.0(4)
F3 P2 F1 90.2(4)
N1 C8 C9 122.2(3)
N1 C8 C7 116.0(2)
C9 C8 C7 121.8(3)
O2 N3 O1 123.0(3)
O2 N3 C1 118.6(3)
O1 N3 C1 118.4(3)
C19 C20 C24 117.2(5)
C19 C20 Ru1 71.2(2)
C24 C20 Ru1 72.5(3)
O3 C7 N2 127.7(2)
O3 C7 C8 119.7(2)
N2 C7 C8 112.6(2)
C23 C21 C19 120.4(5)
C23 C21 Ru1 72.7(3)
C19 C21 Ru1 71.7(2)
C8 N1 C12 118.1(2)
C8 N1 Ru1 116.15(17)
C12 N1 Ru1 125.7(2)
C7 N2 C4 117.9(2)
C7 N2 Ru1 118.28(17)
C4 N2 Ru1 123.57(17)
C6 C1 C2 122.6(3)
C6 C1 N3 119.7(3)
C2 C1 N3 117.6(3)
C2 C3 C4 120.7(3)
C10 C11 C12 119.8(3)
C15 N4 C16 110.9(3)
C15 N4 C17 111.7(3)
C16 N4 C17 107.6(3)
C1 C2 C3 118.3(3)
C18 N5 C16 108.3(3)
C18 N5 C14 111.1(3)
C16 N5 C14 111.4(3)
C23 C22 C24 121.6(5)
C23 C22 Ru1 71.2(3)
C24 C22 Ru1 72.2(3)
N4 C15 P1 112.5(2)
C3 C4 C5 119.6(2)
C3 C4 N2 119.8(2)
C5 C4 N2 120.6(2)
C18 N6 C17 109.0(3)
C18 N6 C13 111.1(3)
C17 N6 C13 111.6(3)
C8 C9 C10 119.0(3)
N6 C17 N4 114.2(3)
N1 C12 C11 122.1(3)
N6 C13 P1 111.6(2)
N6 C18 N5 114.7(3)
N4 C16 N5 114.3(3)
C1 C6 C5 118.3(3)
C6 C5 C4 120.4(3)
N5 C14 P1 111.4(2)
C21 C19 C20 119.8(5)
C21 C19 Ru1 72.3(2)
C20 C19 Ru1 71.1(2)
C11 C10 C9 118.7(3)
C22 C24 C20 118.8(5)
C22 C24 Ru1 72.9(3)
C20 C24 Ru1 69.6(2)
C21 C23 C22 122.2(5)
C21 C23 Ru1 72.1(3)
C22 C23 Ru1 73.8(3)

loop_
_geom_bond_atom_site_label_1
_geom_bond_atom_site_label_2
_geom_bond_distance
Ru1 N1 2.090(2)
Ru1 N2 2.097(2)
Ru1 C20 2.191(4)
Ru1 C19 2.193(4)
Ru1 C21 2.200(4)
Ru1 C23 2.207(4)
Ru1 C24 2.231(4)
Ru1 C22 2.239(4)
Ru1 P1 2.3272(12)
P1 C13 1.841(3)
P1 C14 1.844(3)
P1 C15 1.846(3)
P2 F6 1.441(6)
P2 F2 1.518(5)
P2 F5 1.523(4)
P2 F4 1.528(4)
P2 F3 1.545(5)
P2 F1 1.564(5)
O1 N3 1.222(4)
O3 C7 1.235(3)
C8 N1 1.348(3)
C8 C9 1.381(4)
C8 C7 1.497(4)
N3 O2 1.213(4)
N3 C1 1.465(3)
C20 C19 1.416(9)
C20 C24 1.437(10)
C7 N2 1.339(3)
C21 C23 1.332(9)
C21 C19 1.357(9)
N1 C12 1.350(3)
N2 C4 1.424(3)
C1 C6 1.376(4)
C1 C2 1.378(4)
C3 C2 1.382(4)
C3 C4 1.384(4)
C11 C10 1.370(5)
C11 C12 1.374(5)
N4 C15 1.461(4)
N4 C16 1.466(5)
N4 C17 1.469(5)
N5 C18 1.458(6)
N5 C16 1.469(4)
N5 C14 1.471(4)
C22 C23 1.336(10)
C22 C24 1.340(10)
C4 C5 1.394(4)
N6 C18 1.448(6)
N6 C17 1.451(5)
N6 C13 1.473(4)
C9 C10 1.388(4)
C6 C5 1.385(4)
O4 C25 1.361(7)
